data_7204264
loop_
_publ_author_name
'Christopher Farren'
'Simon FitzGerald'
'Martin R. Bryce'
'Andrew Beeby'
'Andrei S. Batsanov'

_publ_section_title
;
 Synthesis, structure and optical characterisation of silicon
 phthalocyanine bis-esters
;
_journal_issue 1
_journal_name_full 'J. Chem. Soc., Perkin Trans. 2'
_journal_page_first 59
_journal_page_last 66
_journal_paper_doi 10.1039/b108778a
_journal_year 2002
_chemical_formula_sum 'C54 H42 N8 O8 Si'
_chemical_formula_weight 959.05
_chemical_name_systematic
; 
? 
;
_space_group_IT_number 2
_symmetry_cell_setting triclinic
_symmetry_space_group_name_Hall '-P 1'
_symmetry_space_group_name_H-M 'P -1'
_atom_sites_solution_hydrogens difmap
_atom_sites_solution_primary direct
_atom_sites_solution_secondary difmap
_audit_creation_method SHELXL-97
_cell_angle_alpha 69.94(1)
_cell_angle_beta 88.48(1)
_cell_angle_gamma 61.66(1)
_cell_formula_units_Z 1
_cell_length_a 9.730(1)
_cell_length_b 10.118(1)
_cell_length_c 13.580(1)
_cell_measurement_reflns_used 933
_cell_measurement_temperature 105(2)
_cell_measurement_theta_max 23.8
_cell_measurement_theta_min 12.0
_cell_volume 1090.2(2)
_computing_cell_refinement 'Bruker SMART'
_computing_data_collection 'Bruker SMART'
_computing_data_reduction 'Bruker SHELXTL'
_computing_molecular_graphics 'Bruker SHELXTL'
_computing_publication_material 'Bruker SHELXTL'
_computing_structure_refinement 'SHELXL-97 (Sheldrick, 1997)'
_computing_structure_solution 'SHELXS-97 (Sheldrick, 1990)'
_diffrn_ambient_temperature 105(2)
_diffrn_detector_area_resol_mean 8
_diffrn_measured_fraction_theta_full 0.985
_diffrn_measured_fraction_theta_max 0.985
_diffrn_measurement_device_type 'SMART 1K CCD area detector'
_diffrn_measurement_method '\w scans'
_diffrn_radiation_monochromator graphite
_diffrn_radiation_source 'fine-focus sealed tube'
_diffrn_radiation_type MoK\a
_diffrn_radiation_wavelength 0.71073
_diffrn_reflns_av_R_equivalents 0.0286
_diffrn_reflns_av_sigmaI/netI 0.0273
_diffrn_reflns_limit_h_max 13
_diffrn_reflns_limit_h_min -13
_diffrn_reflns_limit_k_max 13
_diffrn_reflns_limit_k_min -13
_diffrn_reflns_limit_l_max 18
_diffrn_reflns_limit_l_min -18
_diffrn_reflns_number 14155
_diffrn_reflns_theta_full 29.00
_diffrn_reflns_theta_max 29.00
_diffrn_reflns_theta_min 1.62
_diffrn_standards_decay_% 0
_exptl_absorpt_coefficient_mu 0.126
_exptl_absorpt_correction_T_max 0.9897
_exptl_absorpt_correction_T_min 0.9416
_exptl_absorpt_correction_type integration
_exptl_absorpt_process_details 'XPREP SHELXTL (1998), R(int)=0.031 before correction'
_exptl_crystal_colour violet
_exptl_crystal_density_diffrn 1.461
_exptl_crystal_density_meas ?
_exptl_crystal_density_method 'not measured'
_exptl_crystal_description plate
_exptl_crystal_F_000 500
_exptl_crystal_size_max 0.68
_exptl_crystal_size_mid 0.36
_exptl_crystal_size_min 0.08
_refine_diff_density_max 0.416
_refine_diff_density_min -0.364
_refine_diff_density_rms 0.054
_refine_ls_extinction_method none
_refine_ls_goodness_of_fit_ref 1.031
_refine_ls_hydrogen_treatment refU
_refine_ls_matrix_type full
_refine_ls_number_parameters 339
_refine_ls_number_reflns 5712
_refine_ls_number_restraints 0
_refine_ls_restrained_S_all 1.031
_refine_ls_R_factor_all 0.0451
_refine_ls_R_factor_gt 0.0378
_refine_ls_shift/su_max 0.000
_refine_ls_shift/su_mean 0.000
_refine_ls_structure_factor_coef Fsqd
_refine_ls_weighting_details 'calc w=1/[\s^2^(Fo^2^)+(0.0565P)^2^+0.3786P] where P=(Fo^2^+2Fc^2^)/3'
_refine_ls_weighting_scheme calc
_refine_ls_wR_factor_gt 0.0988
_refine_ls_wR_factor_ref 0.1043
_reflns_number_gt 4894
_reflns_number_total 5712
_reflns_threshold_expression I>2\s(I)
_cod_data_source_file b108778a.txt
_cod_data_source_block 21
_cod_depositor_comments
;
The following automatic conversions were performed:
'_symmetry_cell_setting' value 'Triclinic' changed to 'triclinic'
according to '/home/adriana/struct/CIF-dictionaries/cif_core.dic'
dictionary named 'cif_core.dic' version 2.4.1 from 2010-06-29.

Automatic conversion script
Id: cif_fix_enum 1555 2011-01-17 13:19:09Z saulius 

The following automatic conversions were performed:

'_exptl_crystal_density_meas' value 'Not_measured' was changed to '?'
- the value is perceived as not measured.

Automatic conversion script
Id: cif_fix_values 3008 2015-01-20 13:52:24Z robertas 
;
_cod_original_cell_volume 1090.18(17)
_cod_original_sg_symbol_H-M P-1
_cod_database_code 7204264

loop_
_symmetry_equiv_pos_as_xyz
'x, y, z'
'-x, -y, -z'

loop_
_atom_site_label
_atom_site_type_symbol
_atom_site_fract_x
_atom_site_fract_y
_atom_site_fract_z
_atom_site_U_iso_or_equiv
_atom_site_adp_type
_atom_site_occupancy
_atom_site_symmetry_multiplicity
_atom_site_calc_flag
_atom_site_refinement_flags
_atom_site_disorder_assembly
_atom_site_disorder_group
Si Si 0.5000 0.5000 0.5000 0.01260(10) Uani 1 2 d S . .
O1 O 0.35620(10) 0.68118(10) 0.40180(6) 0.01552(17) Uani 1 1 d . . .
O2 O 0.25738(12) 0.62283(11) 0.28355(7) 0.0246(2) Uani 1 1 d . . .
O3 O 0.84625(11) 0.77145(12) 0.04372(7) 0.0220(2) Uani 1 1 d . . .
O4 O 0.76254(11) 0.64471(11) -0.06233(7) 0.02027(19) Uani 1 1 d . . .
N1 N 0.61542(12) 0.42692(12) 0.39645(8) 0.01430(19) Uani 1 1 d . . .
N3 N 0.38918(12) 0.38657(12) 0.49948(8) 0.01448(19) Uani 1 1 d . . .
N2 N 0.51100(12) 0.26159(12) 0.37300(8) 0.0172(2) Uani 1 1 d . . .
N4 N 0.21601(12) 0.45090(12) 0.62845(8) 0.0167(2) Uani 1 1 d . . .
C1 C 0.73001(14) 0.46175(14) 0.35126(9) 0.0150(2) Uani 1 1 d . . .
C2 C 0.60365(14) 0.32646(14) 0.35259(9) 0.0151(2) Uani 1 1 d . . .
C3 C 0.41096(14) 0.29237(14) 0.44047(9) 0.0156(2) Uani 1 1 d . . .
C4 C 0.27158(14) 0.38266(14) 0.55843(9) 0.0155(2) Uani 1 1 d . . .
C5 C 0.78981(14) 0.38491(14) 0.27535(9) 0.0157(2) Uani 1 1 d . . .
C6 C 0.90146(14) 0.38714(15) 0.20873(10) 0.0184(2) Uani 1 1 d . . .
H6 H 0.9560 0.4437 0.2095 0.021(4) Uiso 1 1 d R . .
C7 C 0.92938(14) 0.30334(15) 0.14141(10) 0.0195(2) Uani 1 1 d . . .
H7 H 1.0035 0.3033 0.0944 0.022(4) Uiso 1 1 d R . .
C8 C 0.84890(15) 0.21827(15) 0.14200(10) 0.0203(2) Uani 1 1 d . . .
H8 H 0.8693 0.1631 0.0945 0.025(4) Uiso 1 1 d R . .
C9 C 0.74050(15) 0.21254(15) 0.21006(10) 0.0189(2) Uani 1 1 d . . .
H9 H 0.6888 0.1526 0.2114 0.023(4) Uiso 1 1 d R . .
C10 C 0.71138(14) 0.29937(14) 0.27638(9) 0.0159(2) Uani 1 1 d . . .
C11 C 0.30356(15) 0.22744(15) 0.46170(9) 0.0175(2) Uani 1 1 d . . .
C12 C 0.28016(17) 0.12734(16) 0.42287(10) 0.0227(3) Uani 1 1 d . . .
H12 H 0.3402 0.0879 0.3730 0.033(5) Uiso 1 1 d R . .
C13 C 0.16490(18) 0.08793(18) 0.46061(12) 0.0278(3) Uani 1 1 d . . .
H13 H 0.1468 0.0189 0.4366 0.033(5) Uiso 1 1 d R . .
C14 C 0.07426(17) 0.14771(18) 0.53352(11) 0.0268(3) Uani 1 1 d . . .
H14 H -0.0044 0.1193 0.5568 0.034(5) Uiso 1 1 d R . .
C15 C 0.09768(16) 0.24759(16) 0.57209(10) 0.0217(3) Uani 1 1 d . . .
H15 H 0.0367 0.2883 0.6212 0.029(4) Uiso 1 1 d R . .
C16 C 0.21512(14) 0.28527(15) 0.53513(9) 0.0172(2) Uani 1 1 d . . .
C17 C 0.27962(13) 0.71617(14) 0.30826(9) 0.0157(2) Uani 1 1 d . . .
C18 C 0.22261(14) 0.89043(14) 0.23565(9) 0.0184(2) Uani 1 1 d . . .
H18A H 0.1532 0.9631 0.2709 0.024 Uiso 1 1 calc R . .
H18B H 0.1590 0.9155 0.1694 0.024 Uiso 1 1 calc R . .
C19 C 0.36013(16) 0.92362(15) 0.20742(10) 0.0196(2) Uani 1 1 d . . .
H19A H 0.3157 1.0419 0.1702 0.025 Uiso 1 1 calc R . .
H19B H 0.4276 0.8901 0.2743 0.025 Uiso 1 1 calc R . .
C20 C 0.46439(15) 0.83902(14) 0.13835(9) 0.0178(2) Uani 1 1 d . . .
C21 C 0.60733(15) 0.84194(14) 0.12564(9) 0.0183(2) Uani 1 1 d . . .
H21 H 0.6378 0.8901 0.1633 0.014(3) Uiso 1 1 d R . .
C22 C 0.70411(14) 0.77586(14) 0.05928(9) 0.0175(2) Uani 1 1 d . . .
C23 C 0.65990(14) 0.70449(14) 0.00233(9) 0.0174(2) Uani 1 1 d . . .
C24 C 0.52145(15) 0.69739(15) 0.01644(10) 0.0195(2) Uani 1 1 d . . .
H24 H 0.4919 0.6473 -0.0200 0.022(4) Uiso 1 1 d R . .
C25 C 0.42452(15) 0.76434(15) 0.08475(10) 0.0196(2) Uani 1 1 d . . .
H25 H 0.3303 0.7582 0.0942 0.023(4) Uiso 1 1 d R . .
C26 C 0.90238(18) 0.8270(2) 0.10786(13) 0.0306(3) Uani 1 1 d . . .
H261 H 0.8295(11) 0.9410(13) 0.0915(7) 0.040(3) Uiso 1 1 d R . .
H262 H 1.0059(13) 0.8117(13) 0.0936(7) 0.040(3) Uiso 1 1 d R . .
H263 H 0.9099(13) 0.7661(11) 0.1822(8) 0.040(3) Uiso 1 1 d R . .
C27 C 0.72004(17) 0.57412(18) -0.12257(11) 0.0247(3) Uani 1 1 d . . .
H271 H 0.7092(12) 0.4851(12) -0.0749(5) 0.033(3) Uiso 1 1 d R . .
H272 H 0.8013(10) 0.5353(12) -0.1639(8) 0.033(3) Uiso 1 1 d R . .
H273 H 0.6210(12) 0.6545(9) -0.1694(8) 0.033(3) Uiso 1 1 d R . .

loop_
_atom_site_aniso_label
_atom_site_aniso_U_11
_atom_site_aniso_U_22
_atom_site_aniso_U_33
_atom_site_aniso_U_23
_atom_site_aniso_U_13
_atom_site_aniso_U_12
Si 0.0144(2) 0.0147(2) 0.0112(2) -0.00479(16) 0.00214(15) -0.00909(17)
O1 0.0172(4) 0.0164(4) 0.0128(4) -0.0044(3) 0.0008(3) -0.0088(3)
O2 0.0309(5) 0.0253(5) 0.0200(4) -0.0062(4) -0.0026(4) -0.0170(4)
O3 0.0207(4) 0.0296(5) 0.0248(5) -0.0158(4) 0.0064(4) -0.0156(4)
O4 0.0219(4) 0.0252(4) 0.0208(4) -0.0134(4) 0.0067(3) -0.0139(4)
N1 0.0158(5) 0.0160(4) 0.0132(4) -0.0053(4) 0.0023(4) -0.0097(4)
N3 0.0164(5) 0.0158(4) 0.0134(4) -0.0049(4) 0.0024(4) -0.0101(4)
N2 0.0188(5) 0.0184(5) 0.0180(5) -0.0081(4) 0.0036(4) -0.0112(4)
N4 0.0177(5) 0.0204(5) 0.0157(5) -0.0069(4) 0.0037(4) -0.0121(4)
C1 0.0153(5) 0.0167(5) 0.0123(5) -0.0036(4) 0.0022(4) -0.0086(4)
C2 0.0164(5) 0.0152(5) 0.0136(5) -0.0055(4) 0.0013(4) -0.0078(4)
C3 0.0180(5) 0.0161(5) 0.0146(5) -0.0050(4) 0.0009(4) -0.0104(4)
C4 0.0162(5) 0.0176(5) 0.0140(5) -0.0039(4) 0.0016(4) -0.0106(4)
C5 0.0156(5) 0.0160(5) 0.0139(5) -0.0047(4) 0.0009(4) -0.0071(4)
C6 0.0166(5) 0.0188(5) 0.0187(5) -0.0064(4) 0.0040(4) -0.0085(5)
C7 0.0160(5) 0.0193(6) 0.0193(6) -0.0071(5) 0.0050(4) -0.0060(5)
C8 0.0192(6) 0.0199(6) 0.0204(6) -0.0109(5) 0.0039(5) -0.0065(5)
C9 0.0186(6) 0.0180(5) 0.0204(6) -0.0088(5) 0.0026(5) -0.0082(5)
C10 0.0150(5) 0.0161(5) 0.0151(5) -0.0051(4) 0.0021(4) -0.0072(4)
C11 0.0196(6) 0.0190(5) 0.0170(5) -0.0056(4) 0.0018(4) -0.0126(5)
C12 0.0294(7) 0.0261(6) 0.0228(6) -0.0124(5) 0.0064(5) -0.0191(6)
C13 0.0368(8) 0.0337(7) 0.0297(7) -0.0151(6) 0.0071(6) -0.0280(7)
C14 0.0316(7) 0.0361(7) 0.0259(7) -0.0110(6) 0.0066(5) -0.0273(6)
C15 0.0247(6) 0.0290(6) 0.0196(6) -0.0093(5) 0.0060(5) -0.0194(5)
C16 0.0192(6) 0.0200(5) 0.0161(5) -0.0058(4) 0.0013(4) -0.0130(5)
C17 0.0133(5) 0.0195(5) 0.0134(5) -0.0054(4) 0.0026(4) -0.0081(4)
C18 0.0172(5) 0.0170(5) 0.0150(5) -0.0049(4) 0.0018(4) -0.0047(5)
C19 0.0264(6) 0.0167(5) 0.0168(5) -0.0069(4) 0.0061(5) -0.0111(5)
C20 0.0216(6) 0.0156(5) 0.0143(5) -0.0043(4) 0.0038(4) -0.0086(5)
C21 0.0235(6) 0.0171(5) 0.0154(5) -0.0063(4) 0.0024(4) -0.0109(5)
C22 0.0174(5) 0.0179(5) 0.0163(5) -0.0051(4) 0.0019(4) -0.0091(5)
C23 0.0198(6) 0.0163(5) 0.0148(5) -0.0049(4) 0.0029(4) -0.0086(5)
C24 0.0225(6) 0.0213(6) 0.0188(6) -0.0091(5) 0.0031(5) -0.0128(5)
C25 0.0205(6) 0.0221(6) 0.0183(6) -0.0076(5) 0.0052(5) -0.0124(5)
C26 0.0262(7) 0.0430(8) 0.0385(8) -0.0265(7) 0.0077(6) -0.0217(6)
C27 0.0261(6) 0.0328(7) 0.0254(6) -0.0191(6) 0.0082(5) -0.0170(6)

loop_
_atom_type_symbol
_atom_type_description
_atom_type_scat_dispersion_real
_atom_type_scat_dispersion_imag
_atom_type_scat_source
C C 0.0033 0.0016 'International Tables Vol C Tables 4.2.6.8 and 6.1.1.4'
H H 0.0000 0.0000 'International Tables Vol C Tables 4.2.6.8 and 6.1.1.4'
N N 0.0061 0.0033 'International Tables Vol C Tables 4.2.6.8 and 6.1.1.4'
O O 0.0106 0.0060 'International Tables Vol C Tables 4.2.6.8 and 6.1.1.4'
Si Si 0.0817 0.0704 'International Tables Vol C Tables 4.2.6.8 and 6.1.1.4'

loop_
_exptl_crystal_face_index_h
_exptl_crystal_face_index_k
_exptl_crystal_face_index_l
_exptl_crystal_face_perp_dist
0.00 0.00 1.00 0.0400
0.00 0.00 -1.00 0.0400
0.00 1.00 0.00 0.1600
0.00 -1.00 0.00 0.1600
1.00 0.00 0.00 0.2000
-1.00 0.00 0.00 0.2000
4.00 1.00 0.00 0.2100

loop_
_geom_angle_atom_site_label_1
_geom_angle_atom_site_label_2
_geom_angle_atom_site_label_3
_geom_angle
_geom_angle_site_symmetry_1
_geom_angle_site_symmetry_3
_geom_angle_publ_flag
O1 Si O1 180.00(5) . 2_666 ?
O1 Si N1 92.00(4) . . ?
O1 Si N1 88.00(4) 2_666 . ?
O1 Si N1 88.00(4) . 2_666 ?
O1 Si N1 92.00(4) 2_666 2_666 ?
N1 Si N1 180.0 . 2_666 ?
O1 Si N3 93.46(4) . . ?
O1 Si N3 86.54(4) 2_666 . ?
N1 Si N3 89.85(4) . . ?
N1 Si N3 90.15(4) 2_666 . ?
O1 Si N3 86.54(4) . 2_666 ?
O1 Si N3 93.46(4) 2_666 2_666 ?
N1 Si N3 90.15(4) . 2_666 ?
N1 Si N3 89.85(4) 2_666 2_666 ?
N3 Si N3 180.00(6) . 2_666 ?
C17 O1 Si 133.49(8) . . ?
C22 O3 C26 116.66(10) . . ?
C23 O4 C27 116.98(10) . . ?
C2 N1 C1 106.58(9) . . ?
C2 N1 Si 126.84(8) . . ?
C1 N1 Si 126.56(8) . . ?
C3 N3 C4 106.78(9) . . ?
C3 N3 Si 126.70(8) . . ?
C4 N3 Si 126.52(8) . . ?
C2 N2 C3 120.73(10) . . ?
C4 N4 C1 120.90(10) . 2_666 ?
N4 C1 N1 127.96(11) 2_666 . ?
N4 C1 C5 121.91(11) 2_666 . ?
N1 C1 C5 110.13(10) . . ?
N2 C2 N1 127.89(11) . . ?
N2 C2 C10 122.19(11) . . ?
N1 C2 C10 109.92(10) . . ?
N2 C3 N3 127.95(11) . . ?
N2 C3 C11 122.00(11) . . ?
N3 C3 C11 110.05(10) . . ?
N4 C4 N3 127.87(11) . . ?
N4 C4 C16 122.04(11) . . ?
N3 C4 C16 110.07(10) . . ?
C10 C5 C6 121.77(11) . . ?
C10 C5 C1 106.70(10) . . ?
C6 C5 C1 131.54(11) . . ?
C7 C6 C5 117.33(11) . . ?
C6 C7 C8 120.73(12) . . ?
C9 C8 C7 122.08(12) . . ?
C8 C9 C10 116.75(12) . . ?
C5 C10 C9 121.31(11) . . ?
C5 C10 C2 106.65(10) . . ?
C9 C10 C2 132.02(11) . . ?
C12 C11 C16 121.47(11) . . ?
C12 C11 C3 131.96(12) . . ?
C16 C11 C3 106.57(10) . . ?
C13 C12 C11 116.90(12) . . ?
C12 C13 C14 121.73(12) . . ?
C15 C14 C13 121.28(12) . . ?
C14 C15 C16 116.88(12) . . ?
C11 C16 C15 121.73(11) . . ?
C11 C16 C4 106.51(10) . . ?
C15 C16 C4 131.76(12) . . ?
O2 C17 O1 125.31(11) . . ?
O2 C17 C18 123.76(11) . . ?
O1 C17 C18 110.93(10) . . ?
C17 C18 C19 112.33(10) . . ?
C20 C19 C18 115.54(10) . . ?
C25 C20 C21 118.35(11) . . ?
C25 C20 C19 123.89(11) . . ?
C21 C20 C19 117.73(11) . . ?
C22 C21 C20 121.17(11) . . ?
O3 C22 C21 124.84(11) . . ?
O3 C22 C23 115.12(11) . . ?
C21 C22 C23 120.04(11) . . ?
O4 C23 C24 125.31(11) . . ?
O4 C23 C22 115.51(11) . . ?
C24 C23 C22 119.17(11) . . ?
C23 C24 C25 120.14(11) . . ?
C20 C25 C24 121.08(12) . . ?

loop_
_geom_bond_atom_site_label_1
_geom_bond_atom_site_label_2
_geom_bond_distance
_geom_bond_site_symmetry_2
_geom_bond_publ_flag
Si O1 1.7560(9) . ?
Si O1 1.7560(9) 2_666 ?
Si N1 1.9044(10) . ?
Si N1 1.9044(10) 2_666 ?
Si N3 1.9134(10) . ?
Si N3 1.9134(10) 2_666 ?
O1 C17 1.3362(14) . ?
O2 C17 1.2109(15) . ?
O3 C22 1.3754(15) . ?
O3 C26 1.4232(16) . ?
O4 C23 1.3706(15) . ?
O4 C27 1.4316(15) . ?
N1 C2 1.3895(14) . ?
N1 C1 1.3900(15) . ?
N3 C3 1.3851(15) . ?
N3 C4 1.3872(15) . ?
N2 C2 1.3207(15) . ?
N2 C3 1.3208(16) . ?
N4 C4 1.3199(16) . ?
N4 C1 1.3222(15) 2_666 ?
C1 N4 1.3222(15) 2_666 ?
C1 C5 1.4471(16) . ?
C2 C10 1.4523(16) . ?
C3 C11 1.4535(16) . ?
C4 C16 1.4525(16) . ?
C5 C10 1.3965(16) . ?
C5 C6 1.3987(17) . ?
C6 C7 1.3886(18) . ?
C7 C8 1.4103(18) . ?
C8 C9 1.3927(18) . ?
C9 C10 1.3986(17) . ?
C11 C12 1.3955(17) . ?
C11 C16 1.3978(17) . ?
C12 C13 1.3903(19) . ?
C13 C14 1.408(2) . ?
C14 C15 1.3912(18) . ?
C15 C16 1.3982(17) . ?
C17 C18 1.5154(16) . ?
C18 C19 1.5366(18) . ?
C19 C20 1.5223(17) . ?
C20 C25 1.3864(17) . ?
C20 C21 1.4099(18) . ?
C21 C22 1.3844(17) . ?
C22 C23 1.4144(17) . ?
C23 C24 1.3876(17) . ?
C24 C25 1.4096(17) . ?

loop_
_geom_torsion_atom_site_label_1
_geom_torsion_atom_site_label_2
_geom_torsion_atom_site_label_3
_geom_torsion_atom_site_label_4
_geom_torsion
_geom_torsion_site_symmetry_1
_geom_torsion_site_symmetry_2
_geom_torsion_site_symmetry_3
_geom_torsion_site_symmetry_4
_geom_torsion_publ_flag
Si O1 C17 C18 -155.82(8) . . . . ?
O1 C17 C18 C19 63.41(13) . . . . ?
C17 C18 C19 C20 67.37(13) . . . . ?
C18 C19 C20 C21 -169.07(10) . . . . ?
C19 C20 C21 C22 -176.27(11) . . . . ?
C20 C21 C22 O3 -178.94(11) . . . . ?
C21 C22 O3 C26 5.54(18) . . . . ?
C22 C23 O4 C27 -178.95(10) . . . . ?
